data_4323332
loop_
_publ_author_name
'F. Albert Cotton'
'Evgeny V. Dikarev'
'Wai-Yeung Wong'

_publ_section_title
;
 W2Cl4(NR2)2(PR'3)2 Molecules. 5. Preparation and Characterization of
 W2Cl4(NEt2)2(L-L) (L-L = dmpm, dmpe, dppe), W2Cl4(NBu2)2(L-L) (L-L =
 dmpm, dmpe), and W2Cl4(NHex2)2(dmpm). First Complexes with Bridging
 Diphosphine Ligands in a cis,trans-Stereochemistry
;
_journal_name_full 'Inorganic Chemistry'
_journal_page_first 902
_journal_page_last 912
_journal_paper_doi 10.1021/ic961151z
_journal_volume 36
_journal_year 1997
_chemical_compound_source synthesized
_chemical_formula_analytical 'not measured'
_chemical_formula_moiety 'C21 H50 Cl4 N2 P2 W2'
_chemical_formula_structural cis,trans-W2Cl4(n-Bu2N)2(DMPM)
_chemical_formula_sum 'C21 H50 Cl4 N2 P2 W2'
_chemical_formula_weight 902.07
_chemical_name_common
;
 cis,trans-Tetrachloro-bis(dibutylamido)-dimethyl-
 phosphinomethan ditungsten(III)
;
_chemical_name_systematic
; 
 1,1,2,2-Tetrachloro-1,2-bis(dibutylamido)-(cis,trans)-
 1,2-dimethylphosphinomethan ditungsten(III) 
;
_space_group_IT_number 61
_symmetry_cell_setting orthorhombic
_symmetry_space_group_name_Hall '-P 2ac 2ab'
_symmetry_space_group_name_H-M 'P b c a'
_atom_sites_solution_hydrogens geom
_atom_sites_solution_primary direct
_atom_sites_solution_secondary difmap
_audit_creation_method SHELXL
_cell_angle_alpha 90.00
_cell_angle_beta 90.00
_cell_angle_gamma 90.00
_cell_formula_units_Z 8
_cell_length_a 14.958(2)
_cell_length_b 15.823(2)
_cell_length_c 27.8014(9)
_cell_measurement_reflns_used 250
_cell_measurement_temperature 213(2)
_cell_measurement_theta_max 20.8
_cell_measurement_theta_min 9.0
_cell_volume 6580.0(12)
_computing_cell_refinement 'MADNES (Enraf-Nonius, 1989)'
_computing_data_collection 'MADNES (Enraf-Nonius, 1989)'
_computing_data_reduction 'MADNES (Enraf-Nonius, 1989)'
_computing_molecular_graphics 'SHELXTL V.5 (Siemens, 1994)'
_computing_publication_material CIFTAB
_computing_structure_refinement 'SHELXL-93 (Sheldrick, 1993)'
_computing_structure_solution 'SHELXS-86 (Sheldrick, 1990)'
_diffrn_ambient_temperature 213(2)
_diffrn_measurement_device 'Enraf-Nonius FAST'
_diffrn_measurement_method '\w rotation 0.2\%'
_diffrn_radiation_monochromator graphite
_diffrn_radiation_source 'fine-focus sealed tube'
_diffrn_radiation_type 'Mo K\a'
_diffrn_radiation_wavelength 0.71073
_diffrn_reflns_av_R_equivalents 0.0000
_diffrn_reflns_av_sigmaI/netI 0.1472
_diffrn_reflns_limit_h_max 17
_diffrn_reflns_limit_h_min 0
_diffrn_reflns_limit_k_max 18
_diffrn_reflns_limit_k_min 0
_diffrn_reflns_limit_l_max 33
_diffrn_reflns_limit_l_min 0
_diffrn_reflns_number 5544
_diffrn_reflns_theta_max 25.10
_diffrn_reflns_theta_min 2.72
_diffrn_standards_number 0
_exptl_absorpt_coefficient_mu 7.422
_exptl_absorpt_correction_T_max 0.401
_exptl_absorpt_correction_T_min 0.244
_exptl_absorpt_correction_type
;
 empirical (R.H.Blessing. Acta Cryst., 1995, A51, 33-38)
;
_exptl_crystal_colour red
_exptl_crystal_density_diffrn 1.821
_exptl_crystal_density_meas ?
_exptl_crystal_density_method none
_exptl_crystal_description plate
_exptl_crystal_F_000 3488
_exptl_crystal_size_max 0.18
_exptl_crystal_size_mid 0.13
_exptl_crystal_size_min 0.13
_refine_diff_density_max 1.575
_refine_diff_density_min -0.801
_refine_diff_density_rms 0.203
_refine_ls_extinction_coef noref
_refine_ls_extinction_method none
_refine_ls_goodness_of_fit_all 0.845
_refine_ls_goodness_of_fit_obs 1.029
_refine_ls_hydrogen_treatment noref
_refine_ls_matrix_type full
_refine_ls_number_parameters 284
_refine_ls_number_reflns 5539
_refine_ls_number_restraints 0
_refine_ls_restrained_S_all 0.964
_refine_ls_restrained_S_obs 1.029
_refine_ls_R_factor_all 0.0941
_refine_ls_R_factor_obs 0.0448
_refine_ls_shift/esd_max 0.000
_refine_ls_shift/esd_mean 0.000
_refine_ls_structure_factor_coef Fsqd
_refine_ls_weighting_details 'w=1/[\s^2^(Fo^2^)+(0.0000P)^2^+0.0000P] where P=(Fo^2^+2Fc^2^)/3'
_refine_ls_weighting_scheme calc
_refine_ls_wR_factor_all 0.1393
_refine_ls_wR_factor_obs 0.1083
_reflns_number_observed 3035
_reflns_number_total 5544
_reflns_observed_criterion >2sigma(I)
_cod_data_source_file ic961151z_4.cif
_cod_data_source_block W2Cl4(NBu2)2(DMPM)
_cod_depositor_comments
;
The following automatic conversions were performed:

'_exptl_crystal_density_meas' value 'not measured' was changed to '?'
- the value is perceived as not measured.

Automatic conversion script
Id: cif_fix_values 3008 2015-01-20 13:52:24Z robertas 

The following automatic conversions were performed:

'_refine_ls_weighting_scheme' value 'calc
w=1/[\s^2^(Fo^2^)+(0.0000P)^2^+0.0000P] where P=(Fo^2^+2Fc^2^)/3' was
changed to 'calc'. New tag '_refine_ls_weighting_details' was
created. The value of the new tag was set to
'w=1/[\s^2^(Fo^2^)+(0.0000P)^2^+0.0000P] where P=(Fo^2^+2Fc^2^)/3'.

Automatic conversion script
Id: cif_fix_values 3143 2015-03-26 13:38:13Z robertas 
;
_cod_original_cell_volume 6580(1)
_cod_database_code 4323332

loop_
_symmetry_equiv_pos_as_xyz
'x, y, z'
'-x+1/2, -y, z+1/2'
'-x, y+1/2, -z+1/2'
'x+1/2, -y+1/2, -z'
'-x, -y, -z'
'x-1/2, y, -z-1/2'
'x, -y-1/2, z-1/2'
'-x-1/2, y-1/2, z'

loop_
_atom_site_aniso_label
_atom_site_aniso_U_11
_atom_site_aniso_U_22
_atom_site_aniso_U_33
_atom_site_aniso_U_23
_atom_site_aniso_U_13
_atom_site_aniso_U_12
W1 0.0202(2) 0.0261(2) 0.0431(3) 0.0034(2) -0.0002(2) 0.0024(2)
W2 0.0221(2) 0.0251(2) 0.0386(3) -0.0022(2) -0.0008(2) 0.0019(2)
P1 0.024(2) 0.024(2) 0.053(2) 0.0020(14) -0.0037(13) -0.0028(12)
P2 0.025(2) 0.030(2) 0.038(2) 0.0022(13) -0.0014(12) -0.0012(12)
Cl1 0.031(2) 0.046(2) 0.071(2) 0.001(2) -0.0110(15) 0.0090(14)
Cl2 0.031(2) 0.040(2) 0.060(2) -0.0080(14) 0.0033(15) 0.0055(13)
Cl3 0.037(2) 0.045(2) 0.058(2) -0.0029(15) 0.0020(15) 0.0127(14)
Cl4 0.0253(15) 0.040(2) 0.057(2) -0.0034(14) 0.0040(13) -0.0055(12)
N1 0.032(6) 0.043(6) 0.065(7) 0.014(5) 0.001(5) 0.009(5)
N2 0.048(7) 0.029(5) 0.042(6) -0.003(4) -0.007(5) -0.001(5)
C1 0.015(7) 0.059(8) 0.061(9) 0.012(7) 0.002(5) 0.002(6)
C2 0.049(8) 0.030(7) 0.077(10) 0.005(7) -0.020(7) -0.008(6)
C3 0.050(8) 0.028(6) 0.048(8) -0.003(6) -0.013(6) -0.012(6)
C4 0.038(7) 0.069(9) 0.031(6) 0.005(6) 0.018(5) -0.005(7)
C5 0.041(8) 0.033(7) 0.062(9) 0.010(6) -0.009(6) -0.009(6)
C6 0.039(8) 0.054(8) 0.041(8) 0.005(6) 0.003(6) 0.012(6)
C7 0.068(11) 0.086(11) 0.052(9) 0.005(8) 0.006(8) -0.009(9)
C8 0.134(21) 0.133(18) 0.079(15) 0.005(13) 0.025(14) 0.000(17)
C9 0.114(19) 0.088(14) 0.127(18) -0.008(13) 0.010(15) 0.031(13)
C10 0.048(9) 0.056(9) 0.060(9) 0.026(7) 0.014(7) 0.011(7)
C11 0.054(9) 0.062(9) 0.053(9) 0.019(7) 0.008(7) -0.007(8)
C12 0.070(11) 0.073(11) 0.070(11) 0.004(9) 0.000(8) -0.022(9)
C13 0.086(13) 0.070(11) 0.099(15) 0.027(10) -0.010(10) 0.010(10)
C14 0.049(9) 0.061(9) 0.033(7) 0.005(6) -0.010(6) 0.016(7)
C15 0.027(7) 0.070(9) 0.041(7) 0.006(7) -0.005(5) -0.002(6)
C16 0.046(10) 0.125(14) 0.049(9) 0.016(9) 0.002(7) 0.001(9)
C17 0.061(12) 0.182(20) 0.089(14) 0.066(14) 0.007(10) 0.033(13)
C18 0.109(14) 0.038(8) 0.081(11) -0.018(7) -0.046(10) 0.018(8)
C19 0.177(21) 0.060(11) 0.057(10) -0.031(8) -0.015(12) -0.003(12)
C20 0.281(37) 0.105(18) 0.083(16) -0.011(13) 0.072(19) -0.019(21)
C21 0.189(26) 0.087(14) 0.103(18) 0.004(13) 0.048(17) 0.010(16)

loop_
_atom_site_label
_atom_site_type_symbol
_atom_site_fract_x
_atom_site_fract_y
_atom_site_fract_z
_atom_site_U_iso_or_equiv
_atom_site_thermal_displace_type
_atom_site_occupancy
_atom_site_calc_flag
_atom_site_refinement_flags
_atom_site_disorder_group
W1 W 0.47946(3) 0.02580(3) 0.32009(2) 0.02980(15) Uani 1 d . .
W2 W 0.48276(3) 0.17166(3) 0.30983(2) 0.02860(15) Uani 1 d . .
P1 P 0.3315(2) 0.0136(2) 0.27722(12) 0.0338(7) Uani 1 d . .
P2 P 0.4145(2) 0.1605(2) 0.22363(11) 0.0310(7) Uani 1 d . .
Cl1 Cl 0.6261(2) -0.0134(2) 0.34692(13) 0.0495(8) Uani 1 d . .
Cl2 Cl 0.5211(2) -0.0432(2) 0.24541(12) 0.0439(7) Uani 1 d . .
Cl3 Cl 0.3397(2) 0.2311(2) 0.32320(12) 0.0466(8) Uani 1 d . .
Cl4 Cl 0.6152(2) 0.1923(2) 0.26493(11) 0.0407(7) Uani 1 d . .
N1 N 0.4207(7) 0.0092(6) 0.3800(4) 0.047(3) Uani 1 d . .
N2 N 0.5361(6) 0.2168(6) 0.3676(3) 0.040(2) Uani 1 d . .
C1 C 0.2315(7) 0.0423(8) 0.3093(4) 0.045(3) Uani 1 d . .
H1A H 0.2383(7) 0.0987(8) 0.3225(4) 0.063(12) Uiso 1 calc R .
H1B H 0.2215(7) 0.0024(8) 0.3352(4) 0.063(12) Uiso 1 calc R .
H1C H 0.1810(7) 0.0412(8) 0.2875(4) 0.063(12) Uiso 1 calc R .
C2 C 0.3015(9) -0.0909(7) 0.2571(5) 0.052(4) Uani 1 d . .
H2A H 0.3505(9) -0.1149(7) 0.2388(5) 0.063(12) Uiso 1 calc R .
H2B H 0.2486(9) -0.0877(7) 0.2369(5) 0.063(12) Uiso 1 calc R .
H2C H 0.2892(9) -0.1265(7) 0.2847(5) 0.063(12) Uiso 1 calc R .
C3 C 0.3315(9) 0.0769(7) 0.2223(4) 0.042(3) Uani 1 d . .
H3A H 0.3434(9) 0.0400(7) 0.1947(4) 0.083(36) Uiso 1 calc R .
H3B H 0.2722(9) 0.1019(7) 0.2178(4) 0.083(36) Uiso 1 calc R .
C4 C 0.4908(8) 0.1362(9) 0.1741(4) 0.046(3) Uani 1 d . .
H4A H 0.5255(8) 0.0864(9) 0.1821(4) 0.063(12) Uiso 1 calc R .
H4B H 0.5308(8) 0.1837(9) 0.1690(4) 0.063(12) Uiso 1 calc R .
H4C H 0.4567(8) 0.1258(9) 0.1451(4) 0.063(12) Uiso 1 calc R .
C5 C 0.3567(8) 0.2534(7) 0.2027(5) 0.045(3) Uani 1 d . .
H5A H 0.3976(8) 0.3010(7) 0.2025(5) 0.063(12) Uiso 1 calc R .
H5B H 0.3069(8) 0.2656(7) 0.2239(5) 0.063(12) Uiso 1 calc R .
H5C H 0.3346(8) 0.2437(7) 0.1703(5) 0.063(12) Uiso 1 calc R .
C6 C 0.3700(8) 0.0609(8) 0.4148(4) 0.045(3) Uani 1 d . .
H6A H 0.3072(8) 0.0431(8) 0.4139(4) 0.095(12) Uiso 1 calc R .
H6B H 0.3722(8) 0.1200(8) 0.4044(4) 0.095(12) Uiso 1 calc R .
C7 C 0.4026(11) 0.0563(10) 0.4672(5) 0.069(4) Uani 1 d . .
H7A H 0.3881(11) 0.0008(10) 0.4807(5) 0.095(12) Uiso 1 calc R .
H7B H 0.4678(11) 0.0631(10) 0.4680(5) 0.095(12) Uiso 1 calc R .
C8 C 0.3591(16) 0.1253(15) 0.4977(7) 0.115(7) Uani 1 d . .
H8A H 0.3914(16) 0.1295(15) 0.5283(7) 0.095(12) Uiso 1 calc R .
H8B H 0.3655(16) 0.1795(15) 0.4810(7) 0.095(12) Uiso 1 calc R .
C9 C 0.2683(15) 0.1117(13) 0.5075(8) 0.110(7) Uani 1 d . .
H9A H 0.2455(15) 0.1579(13) 0.5269(8) 0.211(36) Uiso 1 calc R .
H9B H 0.2612(15) 0.0589(13) 0.5248(8) 0.211(36) Uiso 1 calc R .
H9C H 0.2353(15) 0.1090(13) 0.4775(8) 0.211(36) Uiso 1 calc R .
C10 C 0.4230(9) -0.0824(8) 0.3937(5) 0.055(4) Uani 1 d . .
H10A H 0.4601(9) -0.0878(8) 0.4226(5) 0.095(12) Uiso 1 calc R .
H10B H 0.4535(9) -0.1133(8) 0.3679(5) 0.095(12) Uiso 1 calc R .
C11 C 0.3342(9) -0.1268(9) 0.4035(5) 0.056(4) Uani 1 d . .
H11A H 0.2920(9) -0.1133(9) 0.3777(5) 0.095(12) Uiso 1 calc R .
H11B H 0.3091(9) -0.1056(9) 0.4338(5) 0.095(12) Uiso 1 calc R .
C12 C 0.3451(10) -0.2238(10) 0.4069(6) 0.071(4) Uani 1 d . .
H12A H 0.2880(10) -0.2489(10) 0.4166(6) 0.095(12) Uiso 1 calc R .
H12B H 0.3604(10) -0.2460(10) 0.3750(6) 0.095(12) Uiso 1 calc R .
C13 C 0.4151(12) -0.2494(10) 0.4416(6) 0.085(6) Uani 1 d . .
H13A H 0.4194(12) -0.3105(10) 0.4423(6) 0.211(36) Uiso 1 calc R .
H13B H 0.3998(12) -0.2286(10) 0.4733(6) 0.211(36) Uiso 1 calc R .
H13C H 0.4721(12) -0.2257(10) 0.4318(6) 0.211(36) Uiso 1 calc R .
C14 C 0.5822(8) 0.1768(8) 0.4086(4) 0.048(3) Uani 1 d . .
H14A H 0.5637(8) 0.1176(8) 0.4108(4) 0.095(12) Uiso 1 calc R .
H14B H 0.5639(8) 0.2051(8) 0.4384(4) 0.095(12) Uiso 1 calc R .
C15 C 0.6841(8) 0.1809(8) 0.4043(4) 0.046(3) Uani 1 d . .
H15A H 0.7025(8) 0.1558(8) 0.3736(4) 0.095(12) Uiso 1 calc R .
H15B H 0.7033(8) 0.2401(8) 0.4045(4) 0.095(12) Uiso 1 calc R .
C16 C 0.7283(9) 0.1347(12) 0.4448(5) 0.073(5) Uani 1 d . .
H16A H 0.7133(9) 0.1633(12) 0.4750(5) 0.095(12) Uiso 1 calc R .
H16B H 0.7036(9) 0.0774(12) 0.4463(5) 0.095(12) Uiso 1 calc R .
C17 C 0.8275(11) 0.1284(14) 0.4412(7) 0.111(7) Uani 1 d . .
H17A H 0.8505(11) 0.0977(14) 0.4687(7) 0.211(36) Uiso 1 calc R .
H17B H 0.8532(11) 0.1846(14) 0.4406(7) 0.211(36) Uiso 1 calc R .
H17C H 0.8435(11) 0.0986(14) 0.4119(7) 0.211(36) Uiso 1 calc R .
C18 C 0.5454(12) 0.3075(8) 0.3667(6) 0.076(5) Uani 1 d . .
H18A H 0.5285(12) 0.3289(8) 0.3349(6) 0.095(12) Uiso 1 calc R .
H18B H 0.6080(12) 0.3227(8) 0.3725(6) 0.095(12) Uiso 1 calc R .
C19 C 0.4812(15) 0.3520(10) 0.4084(6) 0.098(7) Uani 1 d . .
H19A H 0.4210(15) 0.3277(10) 0.4069(6) 0.095(12) Uiso 1 calc R .
H19B H 0.5058(15) 0.3402(10) 0.4404(6) 0.095(12) Uiso 1 calc R .
C20 C 0.4763(21) 0.4407(15) 0.4013(8) 0.157(12) Uani 1 d . .
H20A H 0.5367(21) 0.4645(15) 0.4032(8) 0.095(12) Uiso 1 calc R .
H20B H 0.4531(21) 0.4519(15) 0.3690(8) 0.095(12) Uiso 1 calc R .
C21 C 0.4215(17) 0.4815(13) 0.4352(8) 0.126(9) Uani 1 d . .
H21A H 0.4206(17) 0.5417(13) 0.4287(8) 0.211(36) Uiso 1 calc R .
H21B H 0.4449(17) 0.4717(13) 0.4673(8) 0.211(36) Uiso 1 calc R .
H21C H 0.3612(17) 0.4592(13) 0.4331(8) 0.211(36) Uiso 1 calc R .

loop_
_atom_type_symbol
_atom_type_description
_atom_type_scat_dispersion_real
_atom_type_scat_dispersion_imag
_atom_type_scat_source
C C 0.0033 0.0016 'International Tables Vol C Tables 4.2.6.8 and 6.1.1.4'
H H 0.0000 0.0000 'International Tables Vol C Tables 4.2.6.8 and 6.1.1.4'
N N 0.0061 0.0033 'International Tables Vol C Tables 4.2.6.8 and 6.1.1.4'
P P 0.1023 0.0942 'International Tables Vol C Tables 4.2.6.8 and 6.1.1.4'
Cl Cl 0.1484 0.1585 'International Tables Vol C Tables 4.2.6.8 and 6.1.1.4'
W W -0.8490 6.8722 'International Tables Vol C Tables 4.2.6.8 and 6.1.1.4'

loop_
_geom_angle_atom_site_label_1
_geom_angle_atom_site_label_2
_geom_angle_atom_site_label_3
_geom_angle
_geom_angle_site_symmetry_1
_geom_angle_site_symmetry_3
_geom_angle_publ_flag
N2 W2 W1 105.9(3) . . y
N2 W2 Cl4 92.4(3) . . y
W1 W2 Cl4 102.67(7) . . y
N2 W2 Cl3 95.5(3) . . y
W1 W2 Cl3 110.84(8) . . y
Cl4 W2 Cl3 141.79(11) . . y
N2 W2 P2 161.8(3) . . y
W1 W2 P2 92.12(6) . . y
Cl4 W2 P2 81.52(10) . . y
Cl3 W2 P2 79.47(10) . . y
N1 W1 W2 104.7(3) . . y
N1 W1 Cl1 96.6(3) . . y
W2 W1 Cl1 105.99(8) . . y
N1 W1 Cl2 143.7(3) . . y
W2 W1 Cl2 109.62(7) . . y
Cl1 W1 Cl2 85.11(11) . . y
N1 W1 P1 89.9(3) . . y
W2 W1 P1 92.11(7) . . y
Cl1 W1 P1 158.43(11) . . y
Cl2 W1 P1 77.68(10) . . y
C5 P2 C3 105.1(6) . . n
C5 P2 C4 103.1(6) . . n
C3 P2 C4 105.0(6) . . n
C5 P2 W2 115.4(4) . . n
C3 P2 W2 109.6(4) . . n
C4 P2 W2 117.4(4) . . n
C1 P1 C2 100.3(6) . . n
C1 P1 C3 106.0(6) . . n
C2 P1 C3 104.1(6) . . n
C1 P1 W1 118.4(4) . . n
C2 P1 W1 115.8(4) . . n
C3 P1 W1 110.7(4) . . n
C18 N2 C14 113.2(10) . . n
C18 N2 W2 113.3(8) . . n
C14 N2 W2 132.6(8) . . n
C6 N1 C10 112.3(10) . . n
C6 N1 W1 137.4(8) . . n
C10 N1 W1 110.2(8) . . n
P2 C3 P1 112.5(6) . . n
N2 C18 C19 110.8(14) . . n
C20 C19 C18 110.6(16) . . n
C21 C20 C19 112.9(19) . . n
N2 C14 C15 112.8(10) . . n
C16 C15 C14 111.2(10) . . n
C17 C16 C15 115.0(12) . . n
N1 C6 C7 115.6(11) . . n
C8 C7 C6 110.9(14) . . n
C9 C8 C7 114.3(20) . . n
N1 C10 C11 118.0(11) . . n
C10 C11 C12 112.0(11) . . n
C13 C12 C11 112.7(13) . . n

loop_
_geom_bond_atom_site_label_1
_geom_bond_atom_site_label_2
_geom_bond_distance
_geom_bond_site_symmetry_2
_geom_bond_publ_flag
W2 N2 1.929(9) . y
W2 W1 2.3261(6) . y
W2 Cl4 2.365(3) . y
W2 Cl3 2.368(3) . y
W2 P2 2.611(3) . y
W1 N1 1.900(11) . y
W1 Cl1 2.399(3) . y
W1 Cl2 2.427(3) . y
W1 P1 2.522(3) . y
P2 C5 1.802(12) . n
P2 C3 1.814(11) . n
P2 C4 1.829(11) . n
P1 C1 1.799(11) . n
P1 C2 1.802(11) . n
P1 C3 1.827(12) . n
N2 C18 1.44(2) . n
N2 C14 1.476(14) . n
N1 C6 1.48(2) . n
N1 C10 1.50(2) . n
C18 C19 1.66(2) . n
C19 C20 1.42(3) . n
C20 C21 1.41(3) . n
C14 C15 1.53(2) . n
C15 C16 1.50(2) . n
C16 C17 1.49(2) . n
C6 C7 1.54(2) . n
C7 C8 1.53(2) . n
C8 C9 1.40(2) . n
C10 C11 1.53(2) . n
C11 C12 1.55(2) . n
C12 C13 1.48(2) . n

loop_
_geom_torsion_atom_site_label_1
_geom_torsion_atom_site_label_2
_geom_torsion_atom_site_label_3
_geom_torsion_atom_site_label_4
_geom_torsion
_geom_torsion_site_symmetry_1
_geom_torsion_site_symmetry_2
_geom_torsion_site_symmetry_3
_geom_torsion_site_symmetry_4
_geom_torsion_publ_flag
P2 W2 W1 P1 -38.29(10) . . . . y
P2 W2 W1 Cl2 39.38(10) . . . . y
P2 W2 W1 Cl1 129.84(11) . . . . n
P2 W2 W1 N1 -128.7(3) . . . . n
Cl3 W2 W1 P1 41.25(11) . . . . y
Cl3 W2 W1 Cl2 118.92(12) . . . . n
Cl3 W2 W1 Cl1 -150.62(12) . . . . n
Cl3 W2 W1 N1 -49.1(3) . . . . y
Cl4 W2 W1 P1 -120.08(11) . . . . n
Cl4 W2 W1 Cl2 -42.41(11) . . . . y
Cl4 W2 W1 Cl1 48.05(12) . . . . y
Cl4 W2 W1 N1 149.5(3) . . . . n
N2 W2 W1 P1 143.7(3) . . . . n
N2 W2 W1 Cl2 -138.6(3) . . . . n
N2 W2 W1 Cl1 -48.2(3) . . . . y
N2 W2 W1 N1 53.3(4) . . . . y
